data_7003095
loop_
_publ_author_name
'Barnes, Nicholas A.'
'Brisdon, Alan K.'
'Brown, F. R. William'
'Cross, Wendy I.'
'Herbert, Christopher J.'
'Pritchard, Robin G.'
'Sadiq, Ghazala'

_publ_section_title
;
 The coordination chemistry of perfluorovinyl substituted phosphine
 ligands, a crystallographic and spectroscopic study.
 Co-crystallisation of both cis- and trans-isomers of
 [PtCl2{PiPr2(CF&#xE001;CF2)}2] within the same unit cell
;
_journal_issue 1
_journal_name_full 'Dalton Transactions'
_journal_page_first 101
_journal_paper_doi 10.1039/b711825b
_journal_year 2008
_chemical_compound_source 'synthesis as described'
_chemical_formula_moiety 'C28 H44 Cl2 F6 P2 Pt1'
_chemical_formula_sum 'C28 H44 Cl2 F6 P2 Pt'
_chemical_formula_weight 822.2
_chemical_name_systematic
;
?
;
_space_group_IT_number 2
_symmetry_cell_setting triclinic
_symmetry_Int_Tables_number 2
_symmetry_space_group_name_Hall '-P 1'
_symmetry_space_group_name_H-M 'P -1'
_atom_sites_solution_hydrogens geom
_atom_sites_solution_primary direct
_atom_sites_solution_secondary difmap
_audit_conform_dict_location ftp://ftp.iucr.org/pub/cif_core.dic
_audit_conform_dict_name cif_core.dic
_audit_conform_dict_version 2.3
_audit_creation_date 2007-06-06T09:11:22-00:00
_audit_creation_method 'WinGX routine CIF_UPDATE'
_cell_angle_alpha 74.5780(10)
_cell_angle_beta 70.0010(10)
_cell_angle_gamma 63.9810(10)
_cell_formula_units_Z 2
_cell_length_a 11.2760(2)
_cell_length_b 11.6583(2)
_cell_length_c 14.9767(3)
_cell_measurement_reflns_used 7578
_cell_measurement_temperature 150(2)
_cell_measurement_theta_max 27.485
_cell_measurement_theta_min 0.998
_cell_measurement_wavelength 0.71073
_cell_volume 1646.86(5)
_computing_cell_refinement 'HKL Scalepack (Otwinowski & Minor 1997)'
_computing_data_collection 'Collect (Nonius BV, 1997-2000)'
_computing_data_reduction 'HKL Denzo and Scalepack (Otwinowski & Minor 1997)'
_computing_molecular_graphics 'Ortep-3 for Windows (Farrugia, 1997)'
_computing_publication_material 'WinGX publication routines (Farrugia, 1999)'
_computing_structure_refinement 'SHELXL-97 (Sheldrick, 1997)'
_computing_structure_solution 'SIR92 (Giacovazzo et al, 1993)'
_diffrn_ambient_temperature 150(2)
_diffrn_detector 'CCD plate'
_diffrn_detector_area_resol_mean 9
_diffrn_measured_fraction_theta_full 0.996
_diffrn_measured_fraction_theta_max 0.996
_diffrn_measurement_device '95mm CCD camera on \k-goniostat'
_diffrn_measurement_device_type KappaCCD
_diffrn_measurement_method 'CCD rotation images, thick slices'
_diffrn_orient_matrix_type 'by Nonius Collect from scalepack cell'
_diffrn_orient_matrix_UB_11 0.425283E-1
_diffrn_orient_matrix_UB_12 -0.693133E-1
_diffrn_orient_matrix_UB_13 0.486639E-1
_diffrn_orient_matrix_UB_21 0.880612E-1
_diffrn_orient_matrix_UB_22 0.127141E-1
_diffrn_orient_matrix_UB_23 -0.30713E-1
_diffrn_orient_matrix_UB_31 -0.297042E-1
_diffrn_orient_matrix_UB_32 0.657233E-1
_diffrn_orient_matrix_UB_33 0.428289E-1
_diffrn_radiation_monochromator graphite
_diffrn_radiation_probe x-ray
_diffrn_radiation_type MoK\a
_diffrn_radiation_wavelength 0.71073
_diffrn_reflns_av_R_equivalents 0.085
_diffrn_reflns_av_unetI/netI 0.04
_diffrn_reflns_limit_h_max 14
_diffrn_reflns_limit_h_min 0
_diffrn_reflns_limit_k_max 15
_diffrn_reflns_limit_k_min -13
_diffrn_reflns_limit_l_max 19
_diffrn_reflns_limit_l_min -17
_diffrn_reflns_number 7530
_diffrn_reflns_reduction_process
;
Scaled and merged with SORTAV
R.H. Blessing, (1987) Cryst. Rev. 1, 3-58
R.H. Blessing, (1989) J. Appl. Cryst. 22, 396-397
;
_diffrn_reflns_theta_full 27.5
_diffrn_reflns_theta_max 27.5
_diffrn_reflns_theta_min 2.98
_diffrn_source 'Enraf Nonius FR590'
_exptl_absorpt_coefficient_mu 4.57
_exptl_absorpt_correction_T_max 0.7403
_exptl_absorpt_correction_T_min 0.4934
_exptl_absorpt_correction_type multi-scan
_exptl_absorpt_process_details
;
R.H. Blessing, Acta Cryst. (1995), A51, 33-38
;
_exptl_crystal_colour colourless
_exptl_crystal_density_diffrn 1.658
_exptl_crystal_density_method 'not measured'
_exptl_crystal_description prism
_exptl_crystal_F_000 816
_exptl_crystal_size_max 0.18
_exptl_crystal_size_mid 0.18
_exptl_crystal_size_min 0.07
_refine_diff_density_max 3.042
_refine_diff_density_min -3.02
_refine_diff_density_rms 0.189
_refine_ls_extinction_method none
_refine_ls_goodness_of_fit_ref 1.09
_refine_ls_hydrogen_treatment fixed
_refine_ls_matrix_type full
_refine_ls_number_parameters 355
_refine_ls_number_reflns 7530
_refine_ls_number_restraints 0
_refine_ls_restrained_S_all 1.09
_refine_ls_R_factor_all 0.0815
_refine_ls_R_factor_gt 0.0531
_refine_ls_shift/su_max 0.001
_refine_ls_shift/su_mean 0
_refine_ls_structure_factor_coef Fsqd
_refine_ls_weighting_details 'calc w=1/[\s^2^(Fo^2^)+(0.0869P)^2^+5.3673P] where P=(Fo^2^+2Fc^2^)/3'
_refine_ls_weighting_scheme calc
_refine_ls_wR_factor_gt 0.1407
_refine_ls_wR_factor_ref 0.1607
_reflns_number_gt 5104
_reflns_number_total 7530
_reflns_threshold_expression >2sigma(I)
_cod_data_source_file b711825b.txt
_cod_data_source_block al
_cod_database_code 7003095

loop_
_symmetry_equiv_pos_as_xyz
'x, y, z'
'-x, -y, -z'

loop_
_atom_site_label
_atom_site_type_symbol
_atom_site_fract_x
_atom_site_fract_y
_atom_site_fract_z
_atom_site_U_iso_or_equiv
_atom_site_adp_type
_atom_site_occupancy
_atom_site_symmetry_multiplicity
_atom_site_calc_flag
_atom_site_refinement_flags
_atom_site_disorder_assembly
_atom_site_disorder_group
C1 C 0.9417(9) 0.3231(8) -0.0221(5) 0.0421(18) Uani 1 1 d . . .
C2 C 1.0704(11) 0.3076(9) -0.0555(6) 0.057(2) Uani 1 1 d . . .
C3 C 0.8644(8) 0.2146(7) 0.1748(5) 0.0377(16) Uani 1 1 d . . .
H3 H 0.8194 0.1561 0.2194 0.045 Uiso 1 1 calc R . .
C4 C 1.0064(8) 0.1675(9) 0.1911(6) 0.0468(19) Uani 1 1 d . . .
H4A H 1.0553 0.2222 0.1474 0.056 Uiso 1 1 calc R . .
H4B H 1.0602 0.0778 0.1769 0.056 Uiso 1 1 calc R . .
C5 C 0.9924(11) 0.1733(10) 0.2961(7) 0.064(3) Uani 1 1 d . . .
H5A H 0.948 0.1148 0.3397 0.077 Uiso 1 1 calc R . .
H5B H 1.0841 0.1444 0.3061 0.077 Uiso 1 1 calc R . .
C6 C 0.9086(11) 0.3084(9) 0.3190(7) 0.066(3) Uani 1 1 d . . .
H6A H 0.9554 0.3659 0.2774 0.079 Uiso 1 1 calc R . .
H6B H 0.9 0.311 0.3865 0.079 Uiso 1 1 calc R . .
C7 C 0.7669(9) 0.3563(8) 0.3037(6) 0.051(2) Uani 1 1 d . . .
H7A H 0.7147 0.4462 0.3178 0.061 Uiso 1 1 calc R . .
H7B H 0.7177 0.3027 0.3489 0.061 Uiso 1 1 calc R . .
C8 C 0.7743(8) 0.3510(7) 0.2003(5) 0.0431(17) Uani 1 1 d . . .
H8A H 0.6812 0.3755 0.1942 0.052 Uiso 1 1 calc R . .
H8B H 0.8127 0.413 0.1554 0.052 Uiso 1 1 calc R . .
C9 C 0.7018(8) 0.2691(7) 0.0414(5) 0.0401(17) Uani 1 1 d . . .
H9 H 0.6588 0.3595 0.0564 0.048 Uiso 1 1 calc R . .
C10 C 0.6954(8) 0.2737(7) -0.0609(6) 0.0443(18) Uani 1 1 d . . .
H10A H 0.7462 0.3253 -0.1073 0.053 Uiso 1 1 calc R . .
H10B H 0.7393 0.1853 -0.0781 0.053 Uiso 1 1 calc R . .
C11 C 0.5471(9) 0.3334(9) -0.0667(7) 0.060(2) Uani 1 1 d . . .
H11A H 0.5063 0.4245 -0.0557 0.073 Uiso 1 1 calc R . .
H11B H 0.5448 0.3318 -0.1319 0.073 Uiso 1 1 calc R . .
C12 C 0.4634(9) 0.2620(10) 0.0063(7) 0.065(3) Uani 1 1 d . . .
H12A H 0.4978 0.1736 -0.0091 0.078 Uiso 1 1 calc R . .
H12B H 0.367 0.3064 0.0032 0.078 Uiso 1 1 calc R . .
C13 C 0.4706(8) 0.2551(10) 0.1068(7) 0.055(2) Uani 1 1 d . . .
H13A H 0.4191 0.2037 0.1525 0.066 Uiso 1 1 calc R . .
H13B H 0.4271 0.3431 0.1247 0.066 Uiso 1 1 calc R . .
C14 C 0.6196(7) 0.1934(8) 0.1145(6) 0.0458(19) Uani 1 1 d . . .
H14A H 0.6212 0.1939 0.1801 0.055 Uiso 1 1 calc R . .
H14B H 0.6612 0.1028 0.1021 0.055 Uiso 1 1 calc R . .
C15 C 0.4012(10) 0.3333(9) 0.4640(7) 0.061(3) Uani 1 1 d . . .
C16 C 0.4009(11) 0.3481(10) 0.3761(9) 0.084(4) Uani 1 1 d . . .
C17 C 0.4539(8) 0.2067(8) 0.6453(6) 0.049(2) Uani 1 1 d . . .
H17 H 0.4083 0.2967 0.6614 0.059 Uiso 1 1 calc R . .
C18 C 0.6091(9) 0.1724(10) 0.6084(7) 0.065(3) Uani 1 1 d . . .
H18A H 0.6548 0.0857 0.588 0.078 Uiso 1 1 calc R . .
H18B H 0.6282 0.2352 0.5521 0.078 Uiso 1 1 calc R . .
C19 C 0.6659(10) 0.1740(13) 0.6870(9) 0.087(4) Uani 1 1 d . . .
H19A H 0.6266 0.2628 0.7028 0.105 Uiso 1 1 calc R . .
H19B H 0.7663 0.1478 0.663 0.105 Uiso 1 1 calc R . .
C20 C 0.6326(10) 0.0832(11) 0.7779(8) 0.074(3) Uani 1 1 d . . .
H20A H 0.6781 -0.0068 0.7638 0.089 Uiso 1 1 calc R . .
H20B H 0.6674 0.0891 0.8282 0.089 Uiso 1 1 calc R . .
C21 C 0.4784(9) 0.1197(11) 0.8137(7) 0.059(2) Uani 1 1 d . . .
H21A H 0.4337 0.208 0.8312 0.071 Uiso 1 1 calc R . .
H21B H 0.4577 0.06 0.8719 0.071 Uiso 1 1 calc R . .
C22 C 0.4211(8) 0.1138(9) 0.7368(6) 0.051(2) Uani 1 1 d . . .
H22A H 0.321 0.1386 0.7612 0.061 Uiso 1 1 calc R . .
H22B H 0.4623 0.0247 0.7213 0.061 Uiso 1 1 calc R . .
C23 C 0.2006(8) 0.2431(8) 0.6070(5) 0.0416(17) Uani 1 1 d . . .
H23 H 0.1886 0.1768 0.6636 0.05 Uiso 1 1 calc R . .
C24 C 0.1274(8) 0.3738(8) 0.6438(6) 0.0465(19) Uani 1 1 d . . .
H24A H 0.1369 0.4424 0.5897 0.056 Uiso 1 1 calc R . .
H24B H 0.1707 0.3744 0.691 0.056 Uiso 1 1 calc R . .
C25 C -0.0251(9) 0.4017(9) 0.6913(7) 0.062(3) Uani 1 1 d . . .
H25A H -0.0351 0.3426 0.7521 0.075 Uiso 1 1 calc R . .
H25B H -0.0722 0.4911 0.7067 0.075 Uiso 1 1 calc R . .
C26 C -0.0916(10) 0.3842(11) 0.6251(8) 0.080(4) Uani 1 1 d . . .
H26A H -0.1863 0.3925 0.6604 0.096 Uiso 1 1 calc R . .
H26B H -0.0965 0.4539 0.5699 0.096 Uiso 1 1 calc R . .
C27 C -0.0155(10) 0.2560(12) 0.5879(7) 0.066(3) Uani 1 1 d . . .
H27A H -0.061 0.2516 0.5436 0.079 Uiso 1 1 calc R . .
H27B H -0.0179 0.1859 0.6422 0.079 Uiso 1 1 calc R . .
C28 C 0.1317(10) 0.2368(11) 0.5358(6) 0.060(2) Uani 1 1 d . . .
H28A H 0.1352 0.305 0.4802 0.072 Uiso 1 1 calc R . .
H28B H 0.1804 0.1522 0.512 0.072 Uiso 1 1 calc R . .
Cl1 Cl 1.0563(2) 0.09154(18) -0.15681(12) 0.0437(4) Uani 1 1 d . . .
Cl2 Cl 0.6592(2) 0.0725(2) 0.38530(15) 0.0560(6) Uani 1 1 d . . .
F1 F 0.8486(6) 0.4438(5) -0.0411(4) 0.0643(15) Uani 1 1 d . . .
F2 F 1.1721(5) 0.2015(6) -0.0430(4) 0.0675(14) Uani 1 1 d . . .
F3 F 1.1122(7) 0.4006(6) -0.1089(4) 0.091(2) Uani 1 1 d . . .
F4 F 0.4158(7) 0.4293(6) 0.4920(5) 0.090(2) Uani 1 1 d . . .
F5 F 0.3809(7) 0.2739(7) 0.3386(4) 0.093(2) Uani 1 1 d . . .
F6 F 0.4231(7) 0.4481(6) 0.3106(5) 0.124(3) Uani 1 1 d . . .
P1 P 0.87833(17) 0.19974(15) 0.05165(11) 0.0246(3) Uani 1 1 d . . .
P2 P 0.38376(19) 0.19728(18) 0.55407(13) 0.0342(4) Uani 1 1 d . . .
Pt1 Pt 1 0 0 0.02908(13) Uani 1 2 d S . .
Pt2 Pt 0.5 0 0.5 0.04041(14) Uani 1 2 d S . .

loop_
_atom_site_aniso_label
_atom_site_aniso_U_11
_atom_site_aniso_U_22
_atom_site_aniso_U_33
_atom_site_aniso_U_23
_atom_site_aniso_U_13
_atom_site_aniso_U_12
C1 0.052(5) 0.040(4) 0.035(4) -0.007(3) -0.004(3) -0.023(4)
C2 0.081(7) 0.053(6) 0.049(5) -0.014(4) 0.002(5) -0.047(5)
C3 0.047(4) 0.037(4) 0.031(4) -0.004(3) -0.008(3) -0.020(3)
C4 0.040(4) 0.052(5) 0.049(5) -0.012(4) -0.018(4) -0.012(4)
C5 0.070(6) 0.074(7) 0.048(5) -0.022(5) -0.030(5) -0.010(5)
C6 0.087(7) 0.062(6) 0.060(6) -0.025(5) -0.034(5) -0.018(5)
C7 0.069(6) 0.040(5) 0.045(4) -0.018(4) -0.007(4) -0.021(4)
C8 0.046(4) 0.040(4) 0.044(4) -0.015(3) -0.008(3) -0.016(4)
C9 0.041(4) 0.033(4) 0.045(4) -0.007(3) -0.011(3) -0.012(3)
C10 0.047(4) 0.034(4) 0.053(5) -0.010(3) -0.021(4) -0.008(3)
C11 0.059(5) 0.048(5) 0.075(6) -0.010(5) -0.036(5) -0.006(4)
C12 0.048(5) 0.069(6) 0.086(7) -0.024(5) -0.033(5) -0.010(5)
C13 0.033(4) 0.063(6) 0.070(6) -0.023(5) 0.000(4) -0.021(4)
C14 0.032(4) 0.057(5) 0.053(5) -0.011(4) -0.013(3) -0.017(4)
C15 0.061(6) 0.038(5) 0.051(5) -0.003(4) 0.023(4) -0.019(4)
C16 0.069(7) 0.042(6) 0.083(8) 0.003(6) 0.016(6) -0.002(5)
C17 0.039(4) 0.044(5) 0.065(6) -0.022(4) 0.004(4) -0.020(4)
C18 0.046(5) 0.076(7) 0.084(7) -0.028(5) 0.007(5) -0.041(5)
C19 0.039(5) 0.109(9) 0.133(11) -0.057(8) -0.003(6) -0.037(6)
C20 0.050(6) 0.087(8) 0.099(8) -0.040(7) -0.028(6) -0.015(5)
C21 0.044(5) 0.079(7) 0.063(6) -0.025(5) -0.014(4) -0.022(5)
C22 0.036(4) 0.062(5) 0.063(5) -0.009(4) -0.017(4) -0.023(4)
C23 0.041(4) 0.045(4) 0.034(4) 0.007(3) -0.005(3) -0.023(4)
C24 0.038(4) 0.044(5) 0.050(5) -0.002(4) -0.012(4) -0.011(4)
C25 0.042(5) 0.041(5) 0.082(7) 0.006(4) -0.007(5) -0.011(4)
C26 0.042(5) 0.096(9) 0.076(7) 0.043(6) -0.027(5) -0.026(5)
C27 0.062(6) 0.094(8) 0.057(6) 0.013(5) -0.031(5) -0.045(6)
C28 0.062(6) 0.084(7) 0.045(5) 0.006(5) -0.020(4) -0.041(5)
Cl1 0.0604(12) 0.0356(10) 0.0262(8) 0.0004(7) -0.0040(8) -0.0187(9)
Cl2 0.0605(13) 0.0460(12) 0.0498(11) -0.0145(9) 0.0192(10) -0.0308(10)
F1 0.091(4) 0.029(3) 0.067(3) 0.001(2) -0.023(3) -0.020(3)
F2 0.056(3) 0.069(4) 0.077(4) -0.020(3) -0.003(3) -0.029(3)
F3 0.125(5) 0.098(5) 0.078(4) -0.005(3) 0.001(4) -0.092(5)
F4 0.082(4) 0.044(3) 0.116(5) -0.010(3) 0.020(4) -0.034(3)
F5 0.107(5) 0.078(5) 0.064(4) -0.003(3) -0.008(4) -0.024(4)
F6 0.077(4) 0.074(4) 0.117(6) 0.049(4) 0.021(4) -0.006(3)
P1 0.0290(8) 0.0209(8) 0.0226(7) -0.0061(6) -0.0012(6) -0.0109(7)
P2 0.0410(10) 0.0309(10) 0.0283(9) -0.0105(7) 0.0097(7) -0.0221(8)
Pt1 0.0334(2) 0.0266(2) 0.02502(19) -0.00478(14) -0.00167(14) -0.01334(16)
Pt2 0.0481(3) 0.0358(2) 0.0319(2) -0.01199(17) 0.01101(18) -0.0233(2)

loop_
_atom_type_symbol
_atom_type_description
_atom_type_scat_dispersion_real
_atom_type_scat_dispersion_imag
_atom_type_scat_source
C C 0.003 0.002 'International Tables Vol C Tables 4.2.6.8 and 6.1.1.4'
H H 0 0 'International Tables Vol C Tables 4.2.6.8 and 6.1.1.4'
Cl Cl 0.148 0.159 'International Tables Vol C Tables 4.2.6.8 and 6.1.1.4'
F F 0.017 0.01 'International Tables Vol C Tables 4.2.6.8 and 6.1.1.4'
P P 0.102 0.094 'International Tables Vol C Tables 4.2.6.8 and 6.1.1.4'
Pt Pt -1.703 8.391 'International Tables Vol C Tables 4.2.6.8 and 6.1.1.4'

loop_
_geom_angle_atom_site_label_1
_geom_angle_atom_site_label_2
_geom_angle_atom_site_label_3
_geom_angle
_geom_angle_site_symmetry_1
_geom_angle_site_symmetry_3
_geom_angle_publ_flag
C2 C1 F1 116.4(8) . . ?
C2 C1 P1 125.4(7) . . ?
F1 C1 P1 118.1(6) . . ?
F2 C2 C1 125.1(8) . . ?
F2 C2 F3 111.5(8) . . ?
C1 C2 F3 123.4(10) . . ?
C8 C3 C4 111.9(6) . . ?
C8 C3 P1 112.7(5) . . ?
C4 C3 P1 110.8(5) . . ?
C8 C3 H3 107.1 . . ?
C4 C3 H3 107.1 . . ?
P1 C3 H3 107.1 . . ?
C3 C4 C5 109.8(7) . . ?
C3 C4 H4A 109.7 . . ?
C5 C4 H4A 109.7 . . ?
C3 C4 H4B 109.7 . . ?
C5 C4 H4B 109.7 . . ?
H4A C4 H4B 108.2 . . ?
C6 C5 C4 110.1(8) . . ?
C6 C5 H5A 109.6 . . ?
C4 C5 H5A 109.6 . . ?
C6 C5 H5B 109.6 . . ?
C4 C5 H5B 109.6 . . ?
H5A C5 H5B 108.1 . . ?
C5 C6 C7 111.0(7) . . ?
C5 C6 H6A 109.4 . . ?
C7 C6 H6A 109.4 . . ?
C5 C6 H6B 109.4 . . ?
C7 C6 H6B 109.4 . . ?
H6A C6 H6B 108 . . ?
C6 C7 C8 111.6(7) . . ?
C6 C7 H7A 109.3 . . ?
C8 C7 H7A 109.3 . . ?
C6 C7 H7B 109.3 . . ?
C8 C7 H7B 109.3 . . ?
H7A C7 H7B 108 . . ?
C3 C8 C7 109.9(6) . . ?
C3 C8 H8A 109.7 . . ?
C7 C8 H8A 109.7 . . ?
C3 C8 H8B 109.7 . . ?
C7 C8 H8B 109.7 . . ?
H8A C8 H8B 108.2 . . ?
C14 C9 C10 110.2(6) . . ?
C14 C9 P1 110.4(5) . . ?
C10 C9 P1 112.1(5) . . ?
C14 C9 H9 108 . . ?
C10 C9 H9 108 . . ?
P1 C9 H9 108 . . ?
C11 C10 C9 110.4(7) . . ?
C11 C10 H10A 109.6 . . ?
C9 C10 H10A 109.6 . . ?
C11 C10 H10B 109.6 . . ?
C9 C10 H10B 109.6 . . ?
H10A C10 H10B 108.1 . . ?
C12 C11 C10 111.6(7) . . ?
C12 C11 H11A 109.3 . . ?
C10 C11 H11A 109.3 . . ?
C12 C11 H11B 109.3 . . ?
C10 C11 H11B 109.3 . . ?
H11A C11 H11B 108 . . ?
C11 C12 C13 111.3(8) . . ?
C11 C12 H12A 109.4 . . ?
C13 C12 H12A 109.4 . . ?
C11 C12 H12B 109.4 . . ?
C13 C12 H12B 109.4 . . ?
H12A C12 H12B 108 . . ?
C12 C13 C14 111.6(7) . . ?
C12 C13 H13A 109.3 . . ?
C14 C13 H13A 109.3 . . ?
C12 C13 H13B 109.3 . . ?
C14 C13 H13B 109.3 . . ?
H13A C13 H13B 108 . . ?
C9 C14 C13 109.7(7) . . ?
C9 C14 H14A 109.7 . . ?
C13 C14 H14A 109.7 . . ?
C9 C14 H14B 109.7 . . ?
C13 C14 H14B 109.7 . . ?
H14A C14 H14B 108.2 . . ?
C16 C15 F4 116.7(9) . . ?
C16 C15 P2 125.5(9) . . ?
F4 C15 P2 117.9(7) . . ?
F5 C16 C15 125.6(10) . . ?
F5 C16 F6 111.8(12) . . ?
C15 C16 F6 122.6(13) . . ?
C18 C17 C22 110.4(8) . . ?
C18 C17 P2 111.5(6) . . ?
C22 C17 P2 108.6(5) . . ?
C18 C17 H17 108.8 . . ?
C22 C17 H17 108.8 . . ?
P2 C17 H17 108.8 . . ?
C19 C18 C17 110.5(8) . . ?
C19 C18 H18A 109.6 . . ?
C17 C18 H18A 109.6 . . ?
C19 C18 H18B 109.6 . . ?
C17 C18 H18B 109.6 . . ?
H18A C18 H18B 108.1 . . ?
C18 C19 C20 111.6(8) . . ?
C18 C19 H19A 109.3 . . ?
C20 C19 H19A 109.3 . . ?
C18 C19 H19B 109.3 . . ?
C20 C19 H19B 109.3 . . ?
H19A C19 H19B 108 . . ?
C21 C20 C19 109.8(9) . . ?
C21 C20 H20A 109.7 . . ?
C19 C20 H20A 109.7 . . ?
C21 C20 H20B 109.7 . . ?
C19 C20 H20B 109.7 . . ?
H20A C20 H20B 108.2 . . ?
C20 C21 C22 111.0(8) . . ?
C20 C21 H21A 109.4 . . ?
C22 C21 H21A 109.4 . . ?
C20 C21 H21B 109.4 . . ?
C22 C21 H21B 109.4 . . ?
H21A C21 H21B 108 . . ?
C21 C22 C17 109.7(7) . . ?
C21 C22 H22A 109.7 . . ?
C17 C22 H22A 109.7 . . ?
C21 C22 H22B 109.7 . . ?
C17 C22 H22B 109.7 . . ?
H22A C22 H22B 108.2 . . ?
C24 C23 C28 110.7(7) . . ?
C24 C23 P2 114.8(5) . . ?
C28 C23 P2 110.3(6) . . ?
C24 C23 H23 106.9 . . ?
C28 C23 H23 106.9 . . ?
P2 C23 H23 106.9 . . ?
C23 C24 C25 111.2(7) . . ?
C23 C24 H24A 109.4 . . ?
C25 C24 H24A 109.4 . . ?
C23 C24 H24B 109.4 . . ?
C25 C24 H24B 109.4 . . ?
H24A C24 H24B 108 . . ?
C26 C25 C24 111.0(8) . . ?
C26 C25 H25A 109.4 . . ?
C24 C25 H25A 109.4 . . ?
C26 C25 H25B 109.4 . . ?
C24 C25 H25B 109.4 . . ?
H25A C25 H25B 108 . . ?
C27 C26 C25 113.1(8) . . ?
C27 C26 H26A 109 . . ?
C25 C26 H26A 109 . . ?
C27 C26 H26B 109 . . ?
C25 C26 H26B 109 . . ?
H26A C26 H26B 107.8 . . ?
C26 C27 C28 111.0(9) . . ?
C26 C27 H27A 109.4 . . ?
C28 C27 H27A 109.4 . . ?
C26 C27 H27B 109.4 . . ?
C28 C27 H27B 109.4 . . ?
H27A C27 H27B 108 . . ?
C27 C28 C23 108.3(7) . . ?
C27 C28 H28A 110 . . ?
C23 C28 H28A 110 . . ?
C27 C28 H28B 110 . . ?
C23 C28 H28B 110 . . ?
H28A C28 H28B 108.4 . . ?
C1 P1 C9 101.6(4) . . ?
C1 P1 C3 103.4(3) . . ?
C9 P1 C3 105.4(3) . . ?
C1 P1 Pt1 113.8(3) . . ?
C9 P1 Pt1 112.1(3) . . ?
C3 P1 Pt1 118.8(2) . . ?
C23 P2 C15 105.2(4) . . ?
C23 P2 C17 106.3(4) . . ?
C15 P2 C17 101.8(5) . . ?
C23 P2 Pt2 116.4(3) . . ?
C15 P2 Pt2 114.8(3) . . ?
C17 P2 Pt2 111.1(3) . . ?
Cl1 Pt1 Cl1 180.00(14) 2_755 . ?
Cl1 Pt1 P1 88.26(6) 2_755 . ?
Cl1 Pt1 P1 91.74(6) . . ?
Cl1 Pt1 P1 91.74(6) 2_755 2_755 ?
Cl1 Pt1 P1 88.26(6) . 2_755 ?
P1 Pt1 P1 180.00(15) . 2_755 ?
P2 Pt2 P2 180.00(9) 2_656 . ?
P2 Pt2 Cl2 89.18(7) 2_656 . ?
P2 Pt2 Cl2 90.82(7) . . ?
P2 Pt2 Cl2 90.82(7) 2_656 2_656 ?
P2 Pt2 Cl2 89.18(7) . 2_656 ?
Cl2 Pt2 Cl2 180.00(10) . 2_656 ?

loop_
_geom_bond_atom_site_label_1
_geom_bond_atom_site_label_2
_geom_bond_distance
_geom_bond_site_symmetry_2
_geom_bond_publ_flag
C1 C2 1.307(12) . ?
C1 F1 1.363(10) . ?
C1 P1 1.822(8) . ?
C2 F2 1.288(11) . ?
C2 F3 1.328(9) . ?
C3 C8 1.532(10) . ?
C3 C4 1.532(11) . ?
C3 P1 1.845(7) . ?
C3 H3 1 . ?
C4 C5 1.542(11) . ?
C4 H4A 0.99 . ?
C4 H4B 0.99 . ?
C5 C6 1.500(13) . ?
C5 H5A 0.99 . ?
C5 H5B 0.99 . ?
C6 C7 1.521(13) . ?
C6 H6A 0.99 . ?
C6 H6B 0.99 . ?
C7 C8 1.539(10) . ?
C7 H7A 0.99 . ?
C7 H7B 0.99 . ?
C8 H8A 0.99 . ?
C8 H8B 0.99 . ?
C9 C14 1.532(11) . ?
C9 C10 1.544(10) . ?
C9 P1 1.836(8) . ?
C9 H9 1 . ?
C10 C11 1.528(11) . ?
C10 H10A 0.99 . ?
C10 H10B 0.99 . ?
C11 C12 1.509(14) . ?
C11 H11A 0.99 . ?
C11 H11B 0.99 . ?
C12 C13 1.514(13) . ?
C12 H12A 0.99 . ?
C12 H12B 0.99 . ?
C13 C14 1.542(11) . ?
C13 H13A 0.99 . ?
C13 H13B 0.99 . ?
C14 H14A 0.99 . ?
C14 H14B 0.99 . ?
C15 C16 1.283(17) . ?
C15 F4 1.384(12) . ?
C15 P2 1.824(9) . ?
C16 F5 1.276(15) . ?
C16 F6 1.365(11) . ?
C17 C18 1.539(11) . ?
C17 C22 1.551(12) . ?
C17 P2 1.843(9) . ?
C17 H17 1 . ?
C18 C19 1.528(15) . ?
C18 H18A 0.99 . ?
C18 H18B 0.99 . ?
C19 C20 1.532(16) . ?
C19 H19A 0.99 . ?
C19 H19B 0.99 . ?
C20 C21 1.526(13) . ?
C20 H20A 0.99 . ?
C20 H20B 0.99 . ?
C21 C22 1.528(11) . ?
C21 H21A 0.99 . ?
C21 H21B 0.99 . ?
C22 H22A 0.99 . ?
C22 H22B 0.99 . ?
C23 C24 1.529(11) . ?
C23 C28 1.549(12) . ?
C23 P2 1.821(8) . ?
C23 H23 1 . ?
C24 C25 1.537(11) . ?
C24 H24A 0.99 . ?
C24 H24B 0.99 . ?
C25 C26 1.530(15) . ?
C25 H25A 0.99 . ?
C25 H25B 0.99 . ?
C26 C27 1.507(17) . ?
C26 H26A 0.99 . ?
C26 H26B 0.99 . ?
C27 C28 1.516(13) . ?
C27 H27A 0.99 . ?
C27 H27B 0.99 . ?
C28 H28A 0.99 . ?
C28 H28B 0.99 . ?
Cl1 Pt1 2.3020(16) . ?
Cl2 Pt2 2.3101(18) . ?
P1 Pt1 2.3092(16) . ?
P2 Pt2 2.2986(18) . ?
Pt1 Cl1 2.3020(16) 2_755 ?
Pt1 P1 2.3092(16) 2_755 ?
Pt2 P2 2.2986(18) 2_656 ?
Pt2 Cl2 2.3101(18) 2_656 ?
